data_1555484
loop_
_publ_author_name
'Ahamad, Shakir'
'Kant, Ruchir'
'Mohanan, Kishor'

_publ_section_title
;
 Metal-Free Three-Component Domino Approach to Phosphonylated Triazolines
 and Triazoles.
;
_journal_issue 2
_journal_name_full 'Organic letters'
_journal_page_first 280
_journal_page_last 283
_journal_paper_doi 10.1021/acs.orglett.5b03437
_journal_volume 18
_journal_year 2016
_chemical_compound_source 'see text'
_chemical_formula_moiety 'C16 H24 N3 O3 P'
_chemical_formula_sum 'C16 H24 N3 O3 P'
_chemical_formula_weight 337.35
_space_group_IT_number 61
_space_group_name_Hall '-P 2ac 2ab'
_space_group_name_H-M_alt 'P b c a'
_symmetry_cell_setting orthorhombic
_symmetry_Int_Tables_number 61
_symmetry_space_group_name_Hall '-P 2ac 2ab'
_symmetry_space_group_name_H-M 'P b c a'
_atom_sites_solution_hydrogens geom
_atom_sites_solution_primary direct
_atom_sites_solution_secondary difmap
_cell_angle_alpha 90
_cell_angle_beta 90
_cell_angle_gamma 90
_cell_formula_units_Z 8
_cell_length_a 28.260(17)
_cell_length_b 11.505(8)
_cell_length_c 11.128(8)
_cell_measurement_reflns_used 1569
_cell_measurement_temperature 293
_cell_measurement_theta_max 26.1
_cell_measurement_theta_min 3.3
_cell_volume 3618(4)
_computing_cell_refinement
;
CrystalClear-SM Expert 2.1 b24 (Rigaku, 2012)
;
_computing_data_collection
;
CrystalClear-SM Expert 2.1 b24 (Rigaku, 2012)
;
_computing_data_reduction
;
CrystalClear-SM Expert 2.1 b24 (Rigaku, 2012)
;
_computing_molecular_graphics 'SHELXTL (Bruker, 1997)'
_computing_publication_material 'PLATON (Spek, 2003)'
_computing_structure_refinement 'SHELXL-97 (Sheldrick, 1997)'
_computing_structure_solution 'SHELXS-97 (Sheldrick, 1990)'
_diffrn_ambient_temperature 293(2)
_diffrn_detector CCD
_diffrn_detector_area_resol_mean 28.5714
_diffrn_measured_fraction_theta_full 0.895
_diffrn_measured_fraction_theta_max 0.895
_diffrn_measurement_device
;
AFC12 (Right): Kappa 3 circle
;
_diffrn_measurement_device_type
;
Rigaku Saturn724+ (4x4 bin mode)
;
_diffrn_measurement_method 'profile data from \w-scans'
_diffrn_measurement_specimen_support Fiber
_diffrn_radiation_monochromator Confocal
_diffrn_radiation_type 'Mo K\a'
_diffrn_radiation_wavelength 0.71075
_diffrn_reflns_av_R_equivalents 0.1632
_diffrn_reflns_av_sigmaI/netI 0.1166
_diffrn_reflns_limit_h_max 25
_diffrn_reflns_limit_h_min -34
_diffrn_reflns_limit_k_max 12
_diffrn_reflns_limit_k_min -13
_diffrn_reflns_limit_l_max 13
_diffrn_reflns_limit_l_min -13
_diffrn_reflns_number 12984
_diffrn_reflns_theta_full 26.08
_diffrn_reflns_theta_max 26.08
_diffrn_reflns_theta_min 3.34
_diffrn_source MicroMax003_Mo
_diffrn_source_current 0.6
_diffrn_source_power 0.0
_diffrn_source_voltage 50.0
_exptl_absorpt_coefficient_mu 0.169
_exptl_absorpt_correction_T_max 0.9669
_exptl_absorpt_correction_T_min 0.9541
_exptl_absorpt_correction_type multi-scan
_exptl_absorpt_process_details 'REQAB (Rigaku, 1998)'
_exptl_crystal_colour colorless
_exptl_crystal_density_diffrn 1.239
_exptl_crystal_density_method 'Not Measured'
_exptl_crystal_description Block
_exptl_crystal_F_000 1440
_exptl_crystal_size_max 0.28
_exptl_crystal_size_mid 0.28
_exptl_crystal_size_min 0.20
_refine_diff_density_max 0.511
_refine_diff_density_min -0.836
_refine_diff_density_rms 0.085
_refine_ls_extinction_coef 0.0018(10)
_refine_ls_extinction_expression Fc^*^=kFc[1+0.001xFc^2^\l^3^/sin(2\q)]^-1/4^
_refine_ls_extinction_method SHELXL
_refine_ls_goodness_of_fit_ref 0.908
_refine_ls_hydrogen_treatment constr
_refine_ls_matrix_type full
_refine_ls_number_parameters 214
_refine_ls_number_reflns 3208
_refine_ls_number_restraints 0
_refine_ls_restrained_S_all 0.908
_refine_ls_R_factor_all 0.1783
_refine_ls_R_factor_gt 0.0901
_refine_ls_shift/su_max 0.000
_refine_ls_shift/su_mean 0.000
_refine_ls_structure_factor_coef Fsqd
_refine_ls_weighting_details 'calc w=1/[\s^2^(Fo^2^)+(0.1653P)^2^+0.0000P] where P=(Fo^2^+2Fc^2^)/3'
_refine_ls_weighting_scheme calc
_refine_ls_wR_factor_gt 0.2380
_refine_ls_wR_factor_ref 0.3076
_reflns_number_gt 1213
_reflns_number_total 3208
_reflns_threshold_expression >2sigma(I)
_cod_data_source_file ol5b03437_si_001.cif
_cod_data_source_block xxx
_cod_depositor_comments
;
The following automatic conversions were performed:

data item '_exptl_absorpt_correction_type' value 'Multi-scan' was
changed to 'multi-scan' in accordance with the
/home/saulius/struct/COD-crude-data/automatic-downloads/DataCite-retrospective/ACS/depositions/lib/dictionaries/cif_core.dic
dictionary named 'cif_core.dic' version 2.4.2 last updated on
2011-04-26.

data item '_symmetry_cell_setting' value 'Orthorhombic' was changed
to 'orthorhombic' in accordance with the
/home/saulius/struct/COD-crude-data/automatic-downloads/DataCite-retrospective/ACS/depositions/lib/dictionaries/cif_core.dic
dictionary named 'cif_core.dic' version 2.4.2 last updated on
2011-04-26.

Automatic conversion script
Id: cif_fix_values 6909 2019-04-08 15:41:33Z antanas 
;
_cod_database_code 1555484

loop_
_symmetry_equiv_pos_site_id
_symmetry_equiv_pos_as_xyz
1 x,y,z
2 1/2-x,-y,1/2+z
3 1/2+x,1/2-y,-z
4 -x,1/2+y,1/2-z
5 -x,-y,-z
6 1/2+x,y,1/2-z
7 1/2-x,1/2+y,z
8 x,1/2-y,1/2+z

loop_
_atom_site_aniso_label
_atom_site_aniso_U_11
_atom_site_aniso_U_22
_atom_site_aniso_U_33
_atom_site_aniso_U_23
_atom_site_aniso_U_13
_atom_site_aniso_U_12
P1 0.0368(7) 0.0747(13) 0.0942(14) -0.0033(9) -0.0020(9) -0.0061(6)
O1 0.0468(19) 0.081(4) 0.120(4) -0.001(3) 0.002(2) -0.021(2)
O2 0.052(2) 0.078(3) 0.120(4) 0.004(3) -0.023(2) 0.003(2)
O3 0.058(2) 0.091(4) 0.096(3) -0.019(3) 0.005(2) -0.007(2)
N1 0.035(2) 0.064(4) 0.105(4) 0.004(3) -0.005(2) 0.002(2)
N2 0.051(2) 0.071(4) 0.100(4) 0.011(3) -0.003(3) 0.000(2)
N3 0.048(2) 0.071(4) 0.106(4) 0.013(3) 0.001(3) -0.005(2)
C1 0.058(3) 0.076(5) 0.103(6) -0.001(4) 0.003(4) 0.002(3)
C2 0.068(4) 0.088(6) 0.117(7) -0.021(5) 0.004(4) 0.005(4)
C3 0.054(3) 0.084(6) 0.128(7) -0.004(5) -0.009(4) 0.001(3)
C4 0.054(3) 0.091(6) 0.117(7) 0.018(5) 0.000(4) -0.005(3)
C5 0.046(3) 0.093(6) 0.103(6) 0.010(4) 0.003(3) -0.003(3)
C6 0.034(2) 0.060(4) 0.093(5) -0.003(3) -0.004(3) 0.002(2)
C7 0.044(3) 0.067(5) 0.098(5) -0.006(4) -0.001(3) 0.001(3)
C8 0.042(2) 0.063(5) 0.093(5) -0.004(4) -0.005(3) -0.004(3)
C9 0.038(2) 0.065(4) 0.093(5) -0.007(3) -0.001(3) -0.004(2)
C10 0.036(2) 0.068(5) 0.086(5) -0.002(3) 0.001(3) -0.001(2)
C11 0.038(2) 0.076(5) 0.107(6) -0.007(4) -0.005(3) 0.001(3)
C12 0.043(3) 0.092(6) 0.189(9) -0.016(5) 0.011(4) -0.014(3)
C13 0.056(3) 0.112(6) 0.123(6) -0.021(5) 0.013(4) 0.002(4)
C14 0.061(4) 0.124(7) 0.148(8) -0.011(6) -0.029(4) 0.033(4)
C15 0.091(5) 0.070(6) 0.156(8) 0.001(5) 0.006(5) -0.032(4)
C16 0.071(4) 0.132(8) 0.127(7) 0.018(6) -0.027(5) 0.000(4)

loop_
_atom_site_label
_atom_site_type_symbol
_atom_site_thermal_displace_type
_atom_site_fract_x
_atom_site_fract_y
_atom_site_fract_z
_atom_site_occupancy
_atom_site_U_iso_or_equiv
_atom_site_calc_flag
_atom_site_refinement_flags
P1 P Uani 0.54520(4) 0.19834(15) 0.11540(17) 1.000 0.0686(7) . .
O1 O Uani 0.50284(12) 0.1315(4) 0.1746(4) 1.000 0.083(2) . .
O2 O Uani 0.52285(13) 0.3198(4) 0.0885(5) 1.000 0.0833(18) . .
O3 O Uani 0.56776(14) 0.1383(4) 0.0144(4) 1.000 0.0817(18) . .
N1 N Uani 0.66543(14) 0.2173(4) 0.2729(5) 1.000 0.068(2) . .
N2 N Uani 0.64257(15) 0.1206(5) 0.3143(5) 1.000 0.074(2) . .
N3 N Uani 0.59830(15) 0.1247(5) 0.2999(5) 1.000 0.075(2) . .
C1 C Uani 0.61090(19) 0.6728(6) 0.2162(7) 1.000 0.079(3) . .
C2 C Uani 0.6074(2) 0.7928(7) 0.2142(8) 1.000 0.091(3) . .
C3 C Uani 0.6242(2) 0.8539(7) 0.1174(9) 1.000 0.089(3) . .
C4 C Uani 0.6450(2) 0.7966(7) 0.0244(8) 1.000 0.087(3) . .
C5 C Uani 0.64885(19) 0.6771(7) 0.0271(7) 1.000 0.081(3) . .
C6 C Uani 0.63191(16) 0.6125(6) 0.1227(6) 1.000 0.062(2) . .
C7 C Uani 0.63592(17) 0.4868(6) 0.1212(7) 1.000 0.070(3) . .
C8 C Uani 0.63390(17) 0.4132(6) 0.2118(6) 1.000 0.066(2) . .
C9 C Uani 0.63292(16) 0.2862(5) 0.1940(6) 1.000 0.065(2) . .
C10 C Uani 0.58548(16) 0.2327(5) 0.2363(6) 1.000 0.063(2) . .
C11 C Uani 0.71565(18) 0.1941(6) 0.2346(7) 1.000 0.074(3) . .
C12 C Uani 0.73905(19) 0.3100(6) 0.2143(8) 1.000 0.108(4) . .
C13 C Uani 0.7161(2) 0.1219(7) 0.1203(7) 1.000 0.097(3) . .
C14 C Uani 0.7398(2) 0.1296(7) 0.3367(7) 1.000 0.111(4) . .
C15 C Uani 0.5011(2) 0.0074(6) 0.1788(8) 1.000 0.106(4) . .
C16 C Uani 0.4881(3) 0.3330(7) -0.0054(8) 1.000 0.110(4) . .
H1 H Uiso 0.59890 0.63190 0.28160 1.000 0.0950 calc R
H2 H Uiso 0.59370 0.83190 0.27850 1.000 0.1090 calc R
H3 H Uiso 0.62130 0.93440 0.11540 1.000 0.1060 calc R
H4 H Uiso 0.65670 0.83810 -0.04090 1.000 0.1050 calc R
H5 H Uiso 0.66320 0.63900 -0.03700 1.000 0.0970 calc R
H7 H Uiso 0.64050 0.45350 0.04600 1.000 0.0840 calc R
H8 H Uiso 0.63310 0.44240 0.28970 1.000 0.0790 calc R
H9 H Uiso 0.63860 0.26730 0.10930 1.000 0.0790 calc R
H10 H Uiso 0.57000 0.28600 0.29260 1.000 0.0760 calc R
H12A H Uiso 0.72420 0.34860 0.14770 1.000 0.1620 calc R
H12B H Uiso 0.77200 0.29840 0.19700 1.000 0.1620 calc R
H12C H Uiso 0.73590 0.35690 0.28520 1.000 0.1620 calc R
H13A H Uiso 0.70390 0.04570 0.13710 1.000 0.1460 calc R
H13B H Uiso 0.74790 0.11560 0.09100 1.000 0.1460 calc R
H13C H Uiso 0.69670 0.15880 0.06060 1.000 0.1460 calc R
H14A H Uiso 0.73870 0.17630 0.40810 1.000 0.1670 calc R
H14B H Uiso 0.77210 0.11440 0.31560 1.000 0.1670 calc R
H14C H Uiso 0.72370 0.05740 0.35090 1.000 0.1670 calc R
H15A H Uiso 0.47120 -0.01880 0.14780 1.000 0.1590 calc R
H15B H Uiso 0.50450 -0.01810 0.26050 1.000 0.1590 calc R
H15C H Uiso 0.52630 -0.02410 0.13100 1.000 0.1590 calc R
H16A H Uiso 0.50340 0.35790 -0.07790 1.000 0.1650 calc R
H16B H Uiso 0.46510 0.39000 0.01840 1.000 0.1650 calc R
H16C H Uiso 0.47260 0.25990 -0.01910 1.000 0.1650 calc R

loop_
_atom_type_symbol
_atom_type_description
_atom_type_scat_dispersion_real
_atom_type_scat_dispersion_imag
_atom_type_scat_source
P P 0.1023 0.0942 'International Tables Vol C Tables 4.2.6.8 and 6.1.1.4'
O O 0.0106 0.0060 'International Tables Vol C Tables 4.2.6.8 and 6.1.1.4'
N N 0.0061 0.0033 'International Tables Vol C Tables 4.2.6.8 and 6.1.1.4'
H H 0.0000 0.0000 'International Tables Vol C Tables 4.2.6.8 and 6.1.1.4'
C C 0.0033 0.0016 'International Tables Vol C Tables 4.2.6.8 and 6.1.1.4'

loop_
_geom_angle_atom_site_label_1
_geom_angle_atom_site_label_2
_geom_angle_atom_site_label_3
_geom_angle
_geom_angle_publ_flag
O1 P1 O2 102.2(2) yes
O1 P1 O3 115.0(3) yes
O1 P1 C10 106.0(3) yes
O2 P1 O3 116.8(3) yes
O2 P1 C10 101.6(3) yes
O3 P1 C10 113.6(2) yes
P1 O1 C15 122.0(4) yes
P1 O2 C16 120.6(5) yes
N2 N1 C9 109.8(4) yes
N2 N1 C11 113.4(4) yes
C9 N1 C11 120.4(5) yes
N1 N2 N3 113.3(5) yes
N2 N3 C10 109.6(5) yes
C2 C1 C6 121.2(7) no
C1 C2 C3 120.0(8) no
C2 C3 C4 119.9(8) no
C3 C4 C5 120.0(8) no
C4 C5 C6 121.7(7) no
C1 C6 C5 117.2(7) no
C1 C6 C7 122.8(6) no
C5 C6 C7 120.0(6) no
C6 C7 C8 128.9(7) no
C7 C8 C9 122.3(6) no
N1 C9 C8 115.7(5) yes
N1 C9 C10 98.2(4) yes
C8 C9 C10 111.7(4) no
P1 C10 N3 109.1(4) yes
P1 C10 C9 114.0(5) yes
N3 C10 C9 105.6(4) yes
N1 C11 C12 107.4(5) yes
N1 C11 C13 110.0(5) yes
N1 C11 C14 107.4(5) yes
C12 C11 C13 110.8(6) no
C12 C11 C14 110.3(6) no
C13 C11 C14 110.8(6) no
C2 C1 H1 119.00 no
C6 C1 H1 119.00 no
C1 C2 H2 120.00 no
C3 C2 H2 120.00 no
C2 C3 H3 120.00 no
C4 C3 H3 120.00 no
C3 C4 H4 120.00 no
C5 C4 H4 120.00 no
C4 C5 H5 119.00 no
C6 C5 H5 119.00 no
C6 C7 H7 116.00 no
C8 C7 H7 115.00 no
C7 C8 H8 119.00 no
C9 C8 H8 119.00 no
N1 C9 H9 110.00 no
C8 C9 H9 110.00 no
C10 C9 H9 110.00 no
P1 C10 H10 109.00 no
N3 C10 H10 109.00 no
C9 C10 H10 109.00 no
C11 C12 H12A 109.00 no
C11 C12 H12B 109.00 no
C11 C12 H12C 109.00 no
H12A C12 H12B 109.00 no
H12A C12 H12C 109.00 no
H12B C12 H12C 109.00 no
C11 C13 H13A 109.00 no
C11 C13 H13B 110.00 no
C11 C13 H13C 109.00 no
H13A C13 H13B 109.00 no
H13A C13 H13C 109.00 no
H13B C13 H13C 109.00 no
C11 C14 H14A 109.00 no
C11 C14 H14B 109.00 no
C11 C14 H14C 109.00 no
H14A C14 H14B 110.00 no
H14A C14 H14C 109.00 no
H14B C14 H14C 109.00 no
O1 C15 H15A 109.00 no
O1 C15 H15B 109.00 no
O1 C15 H15C 109.00 no
H15A C15 H15B 109.00 no
H15A C15 H15C 110.00 no
H15B C15 H15C 110.00 no
O2 C16 H16A 110.00 no
O2 C16 H16B 109.00 no
O2 C16 H16C 109.00 no
H16A C16 H16B 109.00 no
H16A C16 H16C 109.00 no
H16B C16 H16C 109.00 no

loop_
_geom_bond_atom_site_label_1
_geom_bond_atom_site_label_2
_geom_bond_distance
_geom_bond_publ_flag
P1 O1 1.568(4) yes
P1 O2 1.563(5) yes
P1 O3 1.465(5) yes
P1 C10 1.806(6) yes
O1 C15 1.429(8) yes
O2 C16 1.442(10) yes
N1 N2 1.367(7) yes
N1 C9 1.498(7) yes
N1 C11 1.506(7) yes
N2 N3 1.262(6) yes
N3 C10 1.475(8) yes
C1 C2 1.384(11) no
C1 C6 1.384(10) no
C2 C3 1.371(12) no
C3 C4 1.361(12) no
C4 C5 1.380(11) no
C5 C6 1.383(10) no
C6 C7 1.451(10) no
C7 C8 1.318(10) no
C8 C9 1.475(9) no
C9 C10 1.549(7) no
C11 C12 1.505(9) no
C11 C13 1.519(11) no
C11 C14 1.519(10) no
C1 H1 0.9300 no
C2 H2 0.9300 no
C3 H3 0.9300 no
C4 H4 0.9300 no
C5 H5 0.9300 no
C7 H7 0.9300 no
C8 H8 0.9300 no
C9 H9 0.9800 no
C10 H10 0.9800 no
C12 H12A 0.9600 no
C12 H12B 0.9600 no
C12 H12C 0.9600 no
C13 H13A 0.9600 no
C13 H13B 0.9600 no
C13 H13C 0.9600 no
C14 H14A 0.9600 no
C14 H14B 0.9600 no
C14 H14C 0.9600 no
C15 H15A 0.9600 no
C15 H15B 0.9600 no
C15 H15C 0.9600 no
C16 H16A 0.9600 no
C16 H16B 0.9600 no
C16 H16C 0.9600 no

loop_
_geom_contact_atom_site_label_1
_geom_contact_atom_site_label_2
_geom_contact_distance
_geom_contact_site_symmetry_2
_geom_contact_publ_flag
O1 N3 3.038(6) . no
O3 C15 3.350(9) 5_655 no
O1 H1 2.9200 4_645 no
O1 H16A 2.7600 8_555 no
O1 H16C 2.7500 . no
O2 H15B 2.6300 4_655 no
O3 H9 2.7100 . no
O3 H15C 2.5600 . no
O3 H15A 2.5200 5_655 no
O3 H10 2.6200 8_554 no
N3 O1 3.038(6) . no
N3 C15 3.344(8) . no
N2 H7 2.7200 8_555 no
N2 H13A 2.7600 . no
N2 H14C 2.4400 . no
C1 C4 3.580(12) 8_565 no
C4 C1 3.580(12) 8_564 no
C8 C12 3.200(8) . no
C12 C8 3.200(8) . no
C15 O3 3.350(9) 5_655 no
C15 N3 3.344(8) . no
C1 H8 2.8400 . no
C1 H4 3.0000 8_565 no
C4 H12B 3.0300 7_655 no
C5 H13B 3.0900 7_655 no
C7 H12A 2.9700 . no
C8 H1 2.8100 . no
C8 H12C 3.0700 . no
C8 H12A 2.7500 . no
C9 H12A 2.7300 . no
C9 H13C 2.7600 . no
C13 H9 2.7600 . no
H1 C8 2.8100 . no
H1 H8 2.3900 . no
H1 O1 2.9200 4_655 no
H1 H4 2.5900 8_565 no
H4 C1 3.0000 8_564 no
H4 H1 2.5900 8_564 no
H5 H7 2.4100 . no
H7 H5 2.4100 . no
H7 H9 2.2600 . no
H7 N2 2.7200 8_554 no
H8 C1 2.8400 . no
H8 H1 2.3900 . no
H8 H10 2.5300 . no
H9 O3 2.7100 . no
H9 C13 2.7600 . no
H9 H7 2.2600 . no
H9 H13C 2.1300 . no
H10 H8 2.5300 . no
H10 O3 2.6200 8_555 no
H12A C7 2.9700 . no
H12A C8 2.7500 . no
H12A C9 2.7300 . no
H12A H13C 2.5100 . no
H12B H13B 2.5100 . no
H12B H14B 2.4900 . no
H12B C4 3.0300 7_645 no
H12C C8 3.0700 . no
H12C H14A 2.4900 . no
H13A N2 2.7600 . no
H13A H14C 2.4500 . no
H13B H12B 2.5100 . no
H13B H14B 2.5900 . no
H13B C5 3.0900 7_645 no
H13C C9 2.7600 . no
H13C H9 2.1300 . no
H13C H12A 2.5100 . no
H14A H12C 2.4900 . no
H14B H12B 2.4900 . no
H14B H13B 2.5900 . no
H14C N2 2.4400 . no
H14C H13A 2.4500 . no
H15A O3 2.5200 5_655 no
H15B O2 2.6300 4_645 no
H15B H16A 2.5800 8_555 no
H15C O3 2.5600 . no
H16A O1 2.7600 8_554 no
H16A H15B 2.5800 8_554 no
H16C O1 2.7500 . no

loop_
_geom_hbond_atom_site_label_D
_geom_hbond_atom_site_label_H
_geom_hbond_atom_site_label_A
_geom_hbond_distance_DH
_geom_hbond_distance_HA
_geom_hbond_distance_DA
_geom_hbond_angle_DHA
_geom_hbond_site_symmetry_A
_geom_hbond_publ_flag
C15 H15A O3 0.9600 2.5200 3.350(9) 144.00 5_655 yes
C15 H15C O3 0.9600 2.5600 3.027(9) 110.00 . yes

loop_
_geom_torsion_atom_site_label_1
_geom_torsion_atom_site_label_2
_geom_torsion_atom_site_label_3
_geom_torsion_atom_site_label_4
_geom_torsion
_geom_torsion_publ_flag
O2 P1 O1 C15 159.0(5) no
O3 P1 O1 C15 31.5(6) no
C10 P1 O1 C15 -94.9(5) no
O1 P1 O2 C16 -71.2(6) no
O3 P1 O2 C16 55.2(6) no
C10 P1 O2 C16 179.4(5) no
O3 P1 C10 C9 45.7(5) no
O3 P1 C10 N3 -72.0(4) no
O1 P1 C10 N3 55.3(4) no
O2 P1 C10 N3 161.7(4) no
O1 P1 C10 C9 173.0(4) no
O2 P1 C10 C9 -80.6(4) no
C11 N1 N2 N3 -152.5(6) no
C9 N1 N2 N3 -14.7(7) no
C9 N1 C11 C13 -62.9(7) no
C9 N1 C11 C12 57.8(8) no
N2 N1 C11 C13 70.0(7) no
C11 N1 C9 C8 -88.3(7) no
N2 N1 C11 C14 -50.6(7) no
C9 N1 C11 C14 176.5(5) no
N2 N1 C9 C10 18.4(6) no
N2 N1 C9 C8 137.3(5) no
C11 N1 C9 C10 152.8(5) no
N2 N1 C11 C12 -169.3(6) no
N1 N2 N3 C10 2.7(7) no
N2 N3 C10 P1 132.5(5) no
N2 N3 C10 C9 9.6(7) no
C2 C1 C6 C7 -179.5(6) no
C6 C1 C2 C3 1.1(9) no
C2 C1 C6 C5 -0.5(8) no
C1 C2 C3 C4 -1.1(10) no
C2 C3 C4 C5 0.5(10) no
C3 C4 C5 C6 0.1(10) no
C4 C5 C6 C7 179.0(6) no
C4 C5 C6 C1 -0.1(9) no
C1 C6 C7 C8 -20.6(9) no
C5 C6 C7 C8 160.4(6) no
C6 C7 C8 C9 172.5(5) no
C7 C8 C9 C10 -114.7(6) no
C7 C8 C9 N1 134.1(5) no
C8 C9 C10 N3 -138.1(5) no
N1 C9 C10 P1 -135.9(4) no
N1 C9 C10 N3 -16.2(6) no
C8 C9 C10 P1 102.2(5) no
